data_7037548
loop_
_publ_author_name
'Kumar, Vikash'
'Ghosh, Somnath'
'Saini, Anoop Kumar'
'Mobin, Shaikh M.'
'Mondal, Biplab'

_publ_section_title
;
 Copper(ii) mediated phenol ring nitration by nitrogen dioxide.
;
_journal_issue 46
_journal_name_full 'Dalton transactions (Cambridge, England : 2003)'
_journal_page_first 19909
_journal_page_last 19917
_journal_paper_doi 10.1039/c5dt02318a
_journal_volume 44
_journal_year 2015
_chemical_formula_sum 'C34 H50 Cu N4 O9'
_chemical_formula_weight 722.32
_space_group_crystal_system monoclinic
_space_group_IT_number 14
_space_group_name_Hall '-P 2yn'
_space_group_name_H-M_alt 'P 1 21/n 1'
_symmetry_space_group_name_Hall '-P 2yn'
_symmetry_space_group_name_H-M 'P 1 21/n 1'
_atom_sites_solution_hydrogens mixed
_audit_creation_method SHELXL-2014/7
_audit_update_record
;
2015-10-14 deposited with the CCDC.
2015-10-19 downloaded from the CCDC.
;
_cell_angle_alpha 90
_cell_angle_beta 92.868(5)
_cell_angle_gamma 90
_cell_formula_units_Z 4
_cell_length_a 15.7058(9)
_cell_length_b 10.0428(6)
_cell_length_c 23.1982(13)
_cell_measurement_reflns_used 3576
_cell_measurement_temperature 293(2)
_cell_measurement_theta_max 28.7448
_cell_measurement_theta_min 2.9375
_cell_volume 3654.5(4)
_computing_cell_refinement 'CrysAlis RED, Oxford Diffraction Ltd.,'
_computing_data_collection 'CrysAlis CCD, Oxford Diffraction Ltd.,'
_computing_data_reduction 'CrysAlis RED, Oxford Diffraction Ltd.,'
_computing_molecular_graphics 'Olex2 (Dolomanov et al., 2009)'
_computing_publication_material 'Olex2 (Dolomanov et al., 2009)'
_computing_structure_refinement 'SHELXL-2014/7 (Sheldrick, 2014)'
_computing_structure_solution 'SHELXS-97 (Sheldrick, 1997)'
_diffrn_ambient_temperature 293(2)
_diffrn_measured_fraction_theta_full 0.998
_diffrn_measured_fraction_theta_max 0.998
_diffrn_radiation_type MoK\a
_diffrn_radiation_wavelength 0.71073
_diffrn_reflns_av_R_equivalents 0.0443
_diffrn_reflns_av_unetI/netI 0.0731
_diffrn_reflns_laue_measured_fraction_full 0.998
_diffrn_reflns_laue_measured_fraction_max 0.998
_diffrn_reflns_limit_h_max 16
_diffrn_reflns_limit_h_min -18
_diffrn_reflns_limit_k_max 11
_diffrn_reflns_limit_k_min -11
_diffrn_reflns_limit_l_max 22
_diffrn_reflns_limit_l_min -27
_diffrn_reflns_number 14928
_diffrn_reflns_point_group_measured_fraction_full 0.998
_diffrn_reflns_point_group_measured_fraction_max 0.998
_diffrn_reflns_theta_full 25.000
_diffrn_reflns_theta_max 25.000
_diffrn_reflns_theta_min 2.943
_exptl_absorpt_coefficient_mu 0.654
_exptl_absorpt_correction_T_max 1.00000
_exptl_absorpt_correction_T_min 0.82421
_exptl_absorpt_correction_type multi-scan
_exptl_absorpt_process_details
;
CrysAlisPro, Agilent Technologies,
Version 1.171.36.20 (release 27-06-2012 CrysAlis171 .NET)
(compiled Jul 11 2012,15:38:31)
Empirical absorption correction using spherical harmonics,
 implemented in SCALE3 ABSPACK scaling algorithm.
;
_exptl_crystal_colour blue
_exptl_crystal_density_diffrn 1.313
_exptl_crystal_density_method 'not measured'
_exptl_crystal_description block
_exptl_crystal_F_000 1532
_exptl_crystal_size_max 0.260
_exptl_crystal_size_mid 0.190
_exptl_crystal_size_min 0.130
_refine_diff_density_max 0.583
_refine_diff_density_min -0.393
_refine_diff_density_rms 0.063
_refine_ls_extinction_method none
_refine_ls_goodness_of_fit_ref 1.103
_refine_ls_hydrogen_treatment mixed
_refine_ls_matrix_type full
_refine_ls_number_parameters 512
_refine_ls_number_reflns 6420
_refine_ls_number_restraints 219
_refine_ls_restrained_S_all 1.133
_refine_ls_R_factor_all 0.0983
_refine_ls_R_factor_gt 0.0648
_refine_ls_shift/su_max 0.001
_refine_ls_shift/su_mean 0.000
_refine_ls_structure_factor_coef Fsqd
_refine_ls_weighting_details 'w=1/[\s^2^(Fo^2^)+(0.0667P)^2^+0.4620P] where P=(Fo^2^+2Fc^2^)/3'
_refine_ls_weighting_scheme calc
_refine_ls_wR_factor_gt 0.1446
_refine_ls_wR_factor_ref 0.1640
_reflns_Friedel_coverage 0.000
_reflns_number_gt 4434
_reflns_number_total 6420
_reflns_threshold_expression 'I > 2\s(I)'
_cod_data_source_file c5dt02318a2.cif
_cod_data_source_block shelx
_cod_database_code 7037548
_shelx_shelxl_version_number 2014/7
_shelx_space_group_comment
;
The symmetry employed for this shelxl refinement is uniquely defined
by the following loop, which should always be used as a source of
symmetry information in preference to the above space-group names.
They are only intended as comments.
;
_shelx_estimated_absorpt_t_min 0.848
_shelx_estimated_absorpt_t_max 0.920

loop_
_space_group_symop_operation_xyz
'x, y, z'
'-x+1/2, y+1/2, -z+1/2'
'-x, -y, -z'
'x-1/2, -y-1/2, z-1/2'

loop_
_atom_site_label
_atom_site_type_symbol
_atom_site_fract_x
_atom_site_fract_y
_atom_site_fract_z
_atom_site_U_iso_or_equiv
_atom_site_adp_type
_atom_site_occupancy
_atom_site_site_symmetry_order
_atom_site_calc_flag
_atom_site_refinement_flags_posn
_atom_site_refinement_flags_adp
_atom_site_refinement_flags_occupancy
_atom_site_disorder_assembly
_atom_site_disorder_group
Cu1 Cu 0.91404(3) 0.86509(5) 0.36696(2) 0.04025(19) Uani 1 1 d D . . . .
O1 O 1.00662(17) 0.8026(3) 0.32588(11) 0.0492(7) Uani 1 1 d . . . . .
N1 N 0.8206(2) 0.9478(3) 0.40847(13) 0.0414(8) Uani 1 1 d . . . . .
N2 N 0.8346(2) 0.8852(3) 0.29685(12) 0.0360(8) Uani 1 1 d . . . . .
O7 O 0.9572(3) 0.3569(5) 0.39248(18) 0.1188(18) Uani 1 1 d . . . . .
O8 O 0.9195(3) 0.2082(4) 0.3332(2) 0.1120(15) Uani 1 1 d . . . . .
O3 O 1.0971(3) 0.6503(4) 0.07668(16) 0.1008(15) Uani 1 1 d . . . . .
O2 O 0.9849(3) 0.7664(5) 0.05777(15) 0.0996(15) Uani 1 1 d . . . . .
C19 C 0.7310(2) 0.7146(4) 0.32716(15) 0.0353(9) Uani 1 1 d . . . . .
O9 O 0.9298(3) 0.8844(4) 0.58957(15) 0.0861(12) Uani 1 1 d . . . . .
H9A H 0.9786 0.8957 0.6029 0.129 Uiso 1 1 calc R U . . .
C21 C 0.5897(3) 0.6992(4) 0.36277(17) 0.0428(10) Uani 1 1 d D U . . .
N3 N 1.0370(3) 0.7172(5) 0.09198(18) 0.0703(13) Uani 1 1 d . . . . .
C5 C 0.7563(3) 0.9938(4) 0.37324(18) 0.0430(10) Uani 1 1 d . . . . .
C20 C 0.6439(2) 0.7357(4) 0.32059(17) 0.0390(9) Uani 1 1 d . . . . .
H20 H 0.6214 0.7754 0.2869 0.047 Uiso 1 1 calc R U . . .
C13 C 1.0127(2) 0.7810(4) 0.27087(17) 0.0410(10) Uani 1 1 d . . . . .
C18 C 0.7886(2) 0.7597(4) 0.28170(15) 0.0377(9) Uani 1 1 d . . . . .
H18A H 0.8300 0.6902 0.2753 0.045 Uiso 1 1 calc R U . . .
H18B H 0.7551 0.7727 0.2459 0.045 Uiso 1 1 calc R U . . .
C22 C 0.6255(3) 0.6376(4) 0.41152(18) 0.0495(11) Uani 1 1 d . . . . .
H22 H 0.5893 0.6109 0.4398 0.059 Uiso 1 1 calc R U . . .
N4 N 0.9141(3) 0.3229(5) 0.35008(19) 0.0696(12) Uani 1 1 d . . . . .
C23 C 0.7130(3) 0.6125(4) 0.42108(17) 0.0438(10) Uani 1 1 d D U . . .
C7 C 0.8859(3) 0.9308(4) 0.24738(16) 0.0442(10) Uani 1 1 d . . . . .
H7A H 0.8471 0.9484 0.2144 0.053 Uiso 1 1 calc R U . . .
H7B H 0.9137 1.0141 0.2581 0.053 Uiso 1 1 calc R U . . .
C25 C 0.4938(3) 0.7299(4) 0.35783(18) 0.0548(11) Uani 1 1 d D U . . .
C8 C 0.9526(3) 0.8337(4) 0.22950(17) 0.0422(10) Uani 1 1 d . . . . .
C6 C 0.7733(3) 0.9924(4) 0.31036(16) 0.0431(10) Uani 1 1 d . . . . .
H6A H 0.7202 0.9786 0.2880 0.052 Uiso 1 1 calc R U . . .
H6B H 0.7963 1.0779 0.2995 0.052 Uiso 1 1 calc R U . . .
C12 C 1.0824(3) 0.7027(4) 0.25145(18) 0.0494(11) Uani 1 1 d . . . . .
C29 C 0.7443(3) 0.5386(4) 0.47657(18) 0.0596(12) Uani 1 1 d D U . . .
C24 C 0.7648(3) 0.6523(4) 0.37764(16) 0.0387(9) Uani 1 1 d . . . . .
C16 C 1.1922(3) 0.7487(5) 0.3322(2) 0.0769(16) Uani 1 1 d . . . . .
H16A H 1.2247 0.8061 0.3086 0.115 Uiso 1 1 calc R U . . .
H16B H 1.2294 0.7071 0.3609 0.115 Uiso 1 1 calc R U . . .
H16C H 1.1499 0.8002 0.3507 0.115 Uiso 1 1 calc R U . . .
C1 C 0.8114(3) 0.9511(4) 0.46562(18) 0.0526(11) Uani 1 1 d . . . . .
H1 H 0.8556 0.9194 0.4901 0.063 Uiso 1 1 calc R U . . .
C14 C 1.1481(3) 0.6415(5) 0.2943(2) 0.0582(12) Uani 1 1 d . . . . .
C10 C 1.0277(3) 0.7370(4) 0.15345(18) 0.0543(12) Uani 1 1 d . . . . .
C2 C 0.7399(3) 0.9993(5) 0.4893(2) 0.0665(14) Uani 1 1 d . . . . .
H2 H 0.7357 1.0003 0.5291 0.080 Uiso 1 1 calc R U . . .
C17 C 1.1026(3) 0.5407(5) 0.3323(2) 0.0740(15) Uani 1 1 d . . . . .
H17A H 1.0624 0.5867 0.3550 0.111 Uiso 1 1 calc R U . . .
H17B H 1.1438 0.4962 0.3574 0.111 Uiso 1 1 calc R U . . .
H17C H 1.0730 0.4763 0.3081 0.111 Uiso 1 1 calc R U . . .
C11 C 1.0875(3) 0.6847(5) 0.19241(19) 0.0546(12) Uani 1 1 d . . . . .
H11 H 1.1326 0.6358 0.1788 0.066 Uiso 1 1 calc R U . . .
C9 C 0.9604(3) 0.8117(4) 0.17148(17) 0.0492(11) Uani 1 1 d . . . . .
H9 H 0.9205 0.8469 0.1446 0.059 Uiso 1 1 calc R U . . .
C4 C 0.6834(3) 1.0435(5) 0.3955(2) 0.0609(13) Uani 1 1 d . . . . .
H4 H 0.6397 1.0758 0.3709 0.073 Uiso 1 1 calc R U . . .
O6 O 0.8700(3) 0.4054(5) 0.32418(19) 0.1235(18) Uani 1 1 d . . . . .
C34 C 0.8739(4) 0.8780(6) 0.6347(3) 0.103(2) Uani 1 1 d . . . . .
H34A H 0.8498 0.7903 0.6362 0.155 Uiso 1 1 calc R U . . .
H34B H 0.8291 0.9421 0.6282 0.155 Uiso 1 1 calc R U . . .
H34C H 0.9045 0.8972 0.6706 0.155 Uiso 1 1 calc R U . . .
C15 C 1.2181(4) 0.5645(6) 0.2633(2) 0.0926(19) Uani 1 1 d . . . . .
H15A H 1.1919 0.4993 0.2379 0.139 Uiso 1 1 calc R U . . .
H15B H 1.2552 0.5208 0.2915 0.139 Uiso 1 1 calc R U . . .
H15C H 1.2505 0.6257 0.2414 0.139 Uiso 1 1 calc R U . . .
C26 C 0.4697(7) 0.8140(10) 0.3029(4) 0.068(3) Uani 0.5 1 d D U P A 1
H26A H 0.4990 0.8979 0.3052 0.101 Uiso 0.5 1 calc R U P A 1
H26B H 0.4093 0.8292 0.3004 0.101 Uiso 0.5 1 calc R U P A 1
H26C H 0.4860 0.7667 0.2692 0.101 Uiso 0.5 1 calc R U P A 1
C3 C 0.6752(3) 1.0455(5) 0.4541(2) 0.0738(15) Uani 1 1 d . . . . .
H3 H 0.6258 1.0782 0.4695 0.089 Uiso 1 1 calc R U . . .
C32 C 0.8418(5) 0.5621(12) 0.4933(5) 0.073(3) Uani 0.5 1 d D U P B 1
H32A H 0.8758 0.5222 0.4647 0.110 Uiso 0.5 1 calc R U P B 1
H32B H 0.8558 0.5225 0.5303 0.110 Uiso 0.5 1 calc R U P B 1
H32C H 0.8532 0.6560 0.4952 0.110 Uiso 0.5 1 calc R U P B 1
C31 C 0.7346(8) 0.3900(8) 0.4686(5) 0.080(4) Uani 0.5 1 d D U P B 1
H31A H 0.6753 0.3683 0.4626 0.119 Uiso 0.5 1 calc R U P B 1
H31B H 0.7575 0.3450 0.5024 0.119 Uiso 0.5 1 calc R U P B 1
H31C H 0.7648 0.3622 0.4357 0.119 Uiso 0.5 1 calc R U P B 1
C28 C 0.4698(7) 0.8157(10) 0.4095(4) 0.072(3) Uani 0.5 1 d D U P A 1
H28A H 0.4798 0.7661 0.4446 0.108 Uiso 0.5 1 calc R U P A 1
H28B H 0.4106 0.8395 0.4052 0.108 Uiso 0.5 1 calc R U P A 1
H28C H 0.5039 0.8950 0.4110 0.108 Uiso 0.5 1 calc R U P A 1
C30 C 0.6982(7) 0.5873(12) 0.5290(4) 0.083(4) Uani 0.5 1 d D U P B 1
H30A H 0.7034 0.6823 0.5320 0.125 Uiso 0.5 1 calc R U P B 1
H30B H 0.7232 0.5467 0.5633 0.125 Uiso 0.5 1 calc R U P B 1
H30C H 0.6390 0.5635 0.5248 0.125 Uiso 0.5 1 calc R U P B 1
C27 C 0.4416(6) 0.6043(8) 0.3547(4) 0.066(3) Uani 0.5 1 d D U P A 1
H27A H 0.4463 0.5637 0.3175 0.098 Uiso 0.5 1 calc R U P A 1
H27B H 0.3830 0.6254 0.3603 0.098 Uiso 0.5 1 calc R U P A 1
H27C H 0.4621 0.5438 0.3842 0.098 Uiso 0.5 1 calc R U P A 1
O4 O 0.85347(18) 0.6462(3) 0.38310(12) 0.0471(7) Uani 1 1 d . . . . .
O5 O 0.99298(19) 0.8888(3) 0.43693(12) 0.0581(8) Uani 1 1 d D . . . .
C33 C 1.0431(4) 0.7836(6) 0.4631(2) 0.0830(17) Uani 1 1 d D . . . .
H33A H 1.0081 0.7061 0.4671 0.125 Uiso 1 1 calc R U . . .
H33B H 1.0653 0.8116 0.5004 0.125 Uiso 1 1 calc R U . . .
H33C H 1.0894 0.7626 0.4392 0.125 Uiso 1 1 calc R U . . .
C32A C 0.7798(7) 0.4037(9) 0.4604(5) 0.079(4) Uani 0.5 1 d D U P B 2
H32D H 0.7414 0.3616 0.4326 0.118 Uiso 0.5 1 calc R U P B 2
H32E H 0.7862 0.3490 0.4942 0.118 Uiso 0.5 1 calc R U P B 2
H32F H 0.8343 0.4155 0.4441 0.118 Uiso 0.5 1 calc R U P B 2
C31A C 0.6680(6) 0.5079(12) 0.5151(4) 0.079(3) Uani 0.5 1 d D U P B 2
H31D H 0.6370 0.5885 0.5216 0.119 Uiso 0.5 1 calc R U P B 2
H31E H 0.6892 0.4722 0.5514 0.119 Uiso 0.5 1 calc R U P B 2
H31F H 0.6308 0.4442 0.4959 0.119 Uiso 0.5 1 calc R U P B 2
C30A C 0.8068(8) 0.6221(12) 0.5124(4) 0.098(4) Uani 0.5 1 d D U P B 2
H30D H 0.8558 0.6404 0.4906 0.147 Uiso 0.5 1 calc R U P B 2
H30E H 0.8242 0.5745 0.5469 0.147 Uiso 0.5 1 calc R U P B 2
H30F H 0.7802 0.7043 0.5225 0.147 Uiso 0.5 1 calc R U P B 2
C27A C 0.4582(6) 0.7098(14) 0.2966(4) 0.100(4) Uani 0.5 1 d D U P A 2
H27D H 0.4884 0.7657 0.2710 0.151 Uiso 0.5 1 calc R U P A 2
H27E H 0.3988 0.7327 0.2943 0.151 Uiso 0.5 1 calc R U P A 2
H27F H 0.4649 0.6183 0.2858 0.151 Uiso 0.5 1 calc R U P A 2
C28A C 0.4455(6) 0.6341(11) 0.3967(5) 0.094(4) Uani 0.5 1 d D U P A 2
H28D H 0.4580 0.5438 0.3867 0.141 Uiso 0.5 1 calc R U P A 2
H28E H 0.3853 0.6495 0.3913 0.141 Uiso 0.5 1 calc R U P A 2
H28F H 0.4630 0.6496 0.4364 0.141 Uiso 0.5 1 calc R U P A 2
C26A C 0.4782(8) 0.8702(10) 0.3780(6) 0.122(5) Uani 0.5 1 d D U P A 2
H26D H 0.5043 0.8823 0.4159 0.182 Uiso 0.5 1 calc R U P A 2
H26E H 0.4180 0.8855 0.3790 0.182 Uiso 0.5 1 calc R U P A 2
H26F H 0.5024 0.9321 0.3518 0.182 Uiso 0.5 1 calc R U P A 2
H5 H 1.025(2) 0.959(2) 0.4405(18) 0.182 Uiso 1 1 d D U . . .
H4A H 0.869(3) 0.568(5) 0.3747(18) 0.062(16) Uiso 1 1 d . . . . .

loop_
_atom_site_aniso_label
_atom_site_aniso_U_11
_atom_site_aniso_U_22
_atom_site_aniso_U_33
_atom_site_aniso_U_23
_atom_site_aniso_U_13
_atom_site_aniso_U_12
Cu1 0.0310(3) 0.0492(3) 0.0404(3) -0.0024(2) -0.0008(2) -0.0011(2)
O1 0.0323(17) 0.071(2) 0.0440(17) -0.0049(14) 0.0017(12) 0.0034(15)
N1 0.038(2) 0.040(2) 0.045(2) -0.0044(15) -0.0014(15) -0.0021(16)
N2 0.035(2) 0.0366(19) 0.0363(17) 0.0044(14) 0.0024(13) 0.0003(15)
O7 0.120(4) 0.168(5) 0.069(3) -0.029(3) 0.004(3) -0.061(3)
O8 0.101(4) 0.073(3) 0.161(4) -0.032(3) 0.009(3) -0.009(3)
O3 0.134(4) 0.100(3) 0.073(3) -0.011(2) 0.050(3) 0.011(3)
O2 0.090(3) 0.162(4) 0.048(2) -0.003(2) 0.008(2) -0.016(3)
C19 0.032(2) 0.032(2) 0.042(2) -0.0019(17) 0.0026(16) 0.0000(18)
O9 0.097(3) 0.084(3) 0.077(3) 0.012(2) 0.000(2) -0.006(3)
C21 0.033(2) 0.042(2) 0.053(2) -0.002(2) 0.0027(17) 0.0012(19)
N3 0.080(4) 0.079(3) 0.054(3) -0.005(2) 0.026(3) -0.022(3)
C5 0.036(3) 0.035(2) 0.058(3) -0.0038(19) -0.0002(19) 0.001(2)
C20 0.034(2) 0.037(2) 0.045(2) -0.0005(18) -0.0035(17) 0.0000(19)
C13 0.031(2) 0.044(3) 0.049(2) -0.002(2) 0.0073(17) -0.009(2)
C18 0.036(2) 0.037(2) 0.040(2) -0.0030(17) -0.0010(17) -0.0055(19)
C22 0.047(3) 0.053(3) 0.050(3) 0.005(2) 0.012(2) -0.001(2)
N4 0.068(3) 0.078(4) 0.063(3) -0.013(3) 0.006(2) -0.008(3)
C23 0.048(3) 0.038(2) 0.046(2) 0.0070(17) -0.0025(18) 0.000(2)
C7 0.040(3) 0.046(3) 0.046(2) 0.012(2) 0.0026(18) -0.004(2)
C25 0.033(2) 0.061(3) 0.071(3) 0.003(2) 0.0064(19) 0.007(2)
C8 0.038(3) 0.045(3) 0.044(2) 0.0034(19) 0.0053(18) -0.008(2)
C6 0.040(3) 0.033(2) 0.055(3) 0.0034(19) -0.0037(18) 0.003(2)
C12 0.040(3) 0.051(3) 0.058(3) -0.003(2) 0.011(2) -0.007(2)
C29 0.063(3) 0.063(3) 0.053(3) 0.022(2) 0.002(2) 0.003(2)
C24 0.033(2) 0.035(2) 0.047(2) 0.0007(18) -0.0008(17) 0.0014(19)
C16 0.039(3) 0.098(5) 0.093(4) -0.016(3) -0.007(3) -0.001(3)
C1 0.049(3) 0.059(3) 0.049(3) -0.004(2) 0.003(2) -0.006(2)
C14 0.041(3) 0.069(3) 0.065(3) -0.005(2) 0.004(2) 0.010(2)
C10 0.062(3) 0.057(3) 0.045(3) -0.004(2) 0.016(2) -0.016(3)
C2 0.065(4) 0.080(4) 0.055(3) -0.016(3) 0.016(3) 0.000(3)
C17 0.073(4) 0.069(4) 0.079(4) 0.009(3) -0.009(3) 0.006(3)
C11 0.050(3) 0.053(3) 0.062(3) -0.006(2) 0.017(2) -0.006(2)
C9 0.045(3) 0.057(3) 0.046(2) 0.006(2) 0.0063(19) -0.014(2)
C4 0.048(3) 0.060(3) 0.074(3) -0.008(3) 0.000(2) 0.016(2)
O6 0.124(4) 0.149(4) 0.096(3) -0.015(3) -0.006(3) 0.067(4)
C34 0.112(6) 0.107(5) 0.092(5) 0.013(4) 0.018(4) 0.008(4)
C15 0.061(4) 0.113(5) 0.104(4) -0.022(4) 0.005(3) 0.028(4)
C26 0.065(3) 0.069(3) 0.069(3) 0.0013(19) 0.0033(19) 0.0030(19)
C3 0.057(4) 0.088(4) 0.078(4) -0.022(3) 0.014(3) 0.013(3)
C32 0.074(6) 0.085(8) 0.059(7) 0.020(5) -0.014(4) -0.002(5)
C31 0.071(9) 0.062(5) 0.104(9) 0.030(5) -0.020(7) 0.004(5)
C28 0.057(7) 0.083(7) 0.074(6) 0.001(5) 0.007(5) 0.030(6)
C30 0.086(8) 0.108(9) 0.056(5) 0.023(5) 0.004(5) 0.024(7)
C27 0.062(3) 0.067(3) 0.068(3) 0.0010(19) 0.0039(19) 0.0002(19)
O4 0.0328(18) 0.0427(19) 0.065(2) 0.0068(15) -0.0051(13) 0.0020(15)
O5 0.0405(19) 0.082(2) 0.0503(18) -0.0108(16) -0.0082(13) 0.0019(17)
C33 0.075(4) 0.107(5) 0.066(3) 0.011(3) -0.011(3) 0.007(4)
C32A 0.080(9) 0.070(6) 0.085(7) 0.028(5) 0.008(7) 0.015(5)
C31A 0.088(7) 0.094(9) 0.056(6) 0.029(6) 0.007(5) 0.002(6)
C30A 0.123(9) 0.110(9) 0.059(7) 0.022(6) -0.024(6) -0.029(7)
C27A 0.024(5) 0.180(12) 0.096(6) -0.020(6) -0.006(4) 0.017(7)
C28A 0.030(6) 0.134(9) 0.118(8) 0.020(7) 0.003(5) -0.010(6)
C26A 0.058(9) 0.098(7) 0.207(14) -0.030(7) -0.009(9) 0.025(6)

loop_
_atom_type_symbol
_atom_type_description
_atom_type_scat_dispersion_real
_atom_type_scat_dispersion_imag
_atom_type_scat_source
C C 0.0033 0.0016 'International Tables Vol C Tables 4.2.6.8 and 6.1.1.4'
H H 0.0000 0.0000 'International Tables Vol C Tables 4.2.6.8 and 6.1.1.4'
Cu Cu 0.3201 1.2651 'International Tables Vol C Tables 4.2.6.8 and 6.1.1.4'
N N 0.0061 0.0033 'International Tables Vol C Tables 4.2.6.8 and 6.1.1.4'
O O 0.0106 0.0060 'International Tables Vol C Tables 4.2.6.8 and 6.1.1.4'

loop_
_geom_angle_atom_site_label_1
_geom_angle_atom_site_label_2
_geom_angle_atom_site_label_3
_geom_angle
O1 Cu1 N1 174.62(13)
O1 Cu1 O5 89.28(12)
N1 Cu1 O5 90.00(13)
O1 Cu1 N2 95.01(12)
N1 Cu1 N2 84.62(13)
O5 Cu1 N2 167.44(13)
O1 Cu1 O4 95.41(12)
N1 Cu1 O4 89.95(12)
O5 Cu1 O4 102.31(12)
N2 Cu1 O4 89.06(11)
C13 O1 Cu1 130.3(2)
C1 N1 C5 118.5(4)
C1 N1 Cu1 127.7(3)
C5 N1 Cu1 113.6(3)
C18 N2 C6 110.6(3)
C18 N2 C7 110.5(3)
C6 N2 C7 108.4(3)
C18 N2 Cu1 112.4(2)
C6 N2 Cu1 106.5(2)
C7 N2 Cu1 108.3(2)
C20 C19 C24 119.2(3)
C20 C19 C18 120.4(3)
C24 C19 C18 120.4(3)
C34 O9 H9A 109.5
C20 C21 C22 117.3(4)
C20 C21 C25 122.1(4)
C22 C21 C25 120.5(4)
O2 N3 O3 122.4(5)
O2 N3 C10 119.2(5)
O3 N3 C10 118.4(5)
N1 C5 C4 120.6(4)
N1 C5 C6 115.1(3)
C4 C5 C6 124.3(4)
C21 C20 C19 121.6(4)
C21 C20 H20 119.2
C19 C20 H20 119.2
O1 C13 C8 121.6(4)
O1 C13 C12 119.4(4)
C8 C13 C12 119.0(4)
N2 C18 C19 113.2(3)
N2 C18 H18A 108.9
C19 C18 H18A 108.9
N2 C18 H18B 108.9
C19 C18 H18B 108.9
H18A C18 H18B 107.7
C21 C22 C23 124.4(4)
C21 C22 H22 117.8
C23 C22 H22 117.8
O7 N4 O6 119.2(6)
O7 N4 O8 118.7(6)
O6 N4 O8 122.0(5)
C24 C23 C22 116.1(4)
C24 C23 C29 124.8(4)
C22 C23 C29 119.1(4)
C8 C7 N2 114.8(3)
C8 C7 H7A 108.6
N2 C7 H7A 108.6
C8 C7 H7B 108.6
N2 C7 H7B 108.6
H7A C7 H7B 107.6
C26A C25 C27A 110.9(7)
C27 C25 C21 111.5(5)
C26A C25 C21 109.8(6)
C27A C25 C21 111.0(5)
C27 C25 C28 110.6(6)
C21 C25 C28 109.4(5)
C26A C25 C28A 108.0(7)
C27A C25 C28A 107.2(6)
C21 C25 C28A 109.9(5)
C27 C25 C26 107.8(6)
C21 C25 C26 111.5(5)
C28 C25 C26 105.9(6)
C9 C8 C13 121.0(4)
C9 C8 C7 118.1(4)
C13 C8 C7 120.4(4)
N2 C6 C5 111.1(3)
N2 C6 H6A 109.4
C5 C6 H6A 109.4
N2 C6 H6B 109.4
C5 C6 H6B 109.4
H6A C6 H6B 108.0
C11 C12 C13 117.5(4)
C11 C12 C14 121.3(4)
C13 C12 C14 121.1(4)
C30A C29 C32A 113.3(7)
C31 C29 C30 111.4(6)
C30A C29 C23 111.3(5)
C31 C29 C23 110.3(6)
C32A C29 C23 109.1(5)
C30 C29 C23 111.5(5)
C30A C29 C31A 106.9(6)
C32A C29 C31A 105.5(6)
C23 C29 C31A 110.5(5)
C31 C29 C32 105.6(6)
C30 C29 C32 104.4(6)
C23 C29 C32 113.4(5)
C23 C24 O4 122.8(3)
C23 C24 C19 121.5(4)
O4 C24 C19 115.4(3)
C14 C16 H16A 109.5
C14 C16 H16B 109.5
H16A C16 H16B 109.5
C14 C16 H16C 109.5
H16A C16 H16C 109.5
H16B C16 H16C 109.5
N1 C1 C2 122.6(4)
N1 C1 H1 118.7
C2 C1 H1 118.7
C12 C14 C16 111.2(4)
C12 C14 C17 108.6(4)
C16 C14 C17 110.1(4)
C12 C14 C15 111.8(4)
C16 C14 C15 107.8(4)
C17 C14 C15 107.3(5)
C11 C10 C9 121.2(4)
C11 C10 N3 119.6(5)
C9 C10 N3 119.2(5)
C3 C2 C1 119.2(5)
C3 C2 H2 120.4
C1 C2 H2 120.4
C14 C17 H17A 109.5
C14 C17 H17B 109.5
H17A C17 H17B 109.5
C14 C17 H17C 109.5
H17A C17 H17C 109.5
H17B C17 H17C 109.5
C10 C11 C12 121.8(4)
C10 C11 H11 119.1
C12 C11 H11 119.1
C8 C9 C10 119.4(4)
C8 C9 H9 120.3
C10 C9 H9 120.3
C3 C4 C5 120.0(5)
C3 C4 H4 120.0
C5 C4 H4 120.0
O9 C34 H34A 109.5
O9 C34 H34B 109.5
H34A C34 H34B 109.5
O9 C34 H34C 109.5
H34A C34 H34C 109.5
H34B C34 H34C 109.5
C14 C15 H15A 109.5
C14 C15 H15B 109.5
H15A C15 H15B 109.5
C14 C15 H15C 109.5
H15A C15 H15C 109.5
H15B C15 H15C 109.5
C25 C26 H26A 109.5
C25 C26 H26B 109.5
H26A C26 H26B 109.5
C25 C26 H26C 109.5
H26A C26 H26C 109.5
H26B C26 H26C 109.5
C2 C3 C4 119.1(5)
C2 C3 H3 120.4
C4 C3 H3 120.4
C29 C32 H32A 109.5
C29 C32 H32B 109.5
H32A C32 H32B 109.5
C29 C32 H32C 109.5
H32A C32 H32C 109.5
H32B C32 H32C 109.5
C29 C31 H31A 109.5
C29 C31 H31B 109.5
H31A C31 H31B 109.5
C29 C31 H31C 109.5
H31A C31 H31C 109.5
H31B C31 H31C 109.5
C25 C28 H28A 109.5
C25 C28 H28B 109.5
H28A C28 H28B 109.5
C25 C28 H28C 109.5
H28A C28 H28C 109.5
H28B C28 H28C 109.5
C29 C30 H30A 109.5
C29 C30 H30B 109.5
H30A C30 H30B 109.5
C29 C30 H30C 109.5
H30A C30 H30C 109.5
H30B C30 H30C 109.5
C25 C27 H27A 109.5
C25 C27 H27B 109.5
H27A C27 H27B 109.5
C25 C27 H27C 109.5
H27A C27 H27C 109.5
H27B C27 H27C 109.5
C24 O4 Cu1 110.1(2)
C24 O4 H4A 109(3)
Cu1 O4 H4A 133(3)
C33 O5 Cu1 124.0(3)
C33 O5 H5 104.8(17)
Cu1 O5 H5 120.3(18)
O5 C33 H33A 109.5
O5 C33 H33B 109.5
H33A C33 H33B 109.5
O5 C33 H33C 109.5
H33A C33 H33C 109.5
H33B C33 H33C 109.5
C29 C32A H32D 109.5
C29 C32A H32E 109.5
H32D C32A H32E 109.5
C29 C32A H32F 109.5
H32D C32A H32F 109.5
H32E C32A H32F 109.5
C29 C31A H31D 109.5
C29 C31A H31E 109.5
H31D C31A H31E 109.5
C29 C31A H31F 109.5
H31D C31A H31F 109.5
H31E C31A H31F 109.5
C29 C30A H30D 109.5
C29 C30A H30E 109.5
H30D C30A H30E 109.5
C29 C30A H30F 109.5
H30D C30A H30F 109.5
H30E C30A H30F 109.5
C25 C27A H27D 109.5
C25 C27A H27E 109.5
H27D C27A H27E 109.5
C25 C27A H27F 109.5
H27D C27A H27F 109.5
H27E C27A H27F 109.5
C25 C28A H28D 109.5
C25 C28A H28E 109.5
H28D C28A H28E 109.5
C25 C28A H28F 109.5
H28D C28A H28F 109.5
H28E C28A H28F 109.5
C25 C26A H26D 109.5
C25 C26A H26E 109.5
H26D C26A H26E 109.5
C25 C26A H26F 109.5
H26D C26A H26F 109.5
H26E C26A H26F 109.5

loop_
_geom_bond_atom_site_label_1
_geom_bond_atom_site_label_2
_geom_bond_distance
Cu1 O1 1.886(3)
Cu1 N1 1.978(3)
Cu1 O5 2.007(3)
Cu1 N2 2.010(3)
Cu1 O4 2.432(3)
O1 C13 1.303(4)
N1 C1 1.341(5)
N1 C5 1.348(5)
N2 C18 1.486(4)
N2 C6 1.489(5)
N2 C7 1.506(4)
O7 N4 1.215(5)
O8 N4 1.220(5)
O3 N3 1.226(6)
O2 N3 1.215(6)
C19 C20 1.386(5)
C19 C24 1.408(5)
C19 C18 1.493(5)
O9 C34 1.400(6)
O9 H9A 0.8200
C21 C20 1.378(5)
C21 C22 1.384(6)
C21 C25 1.535(6)
N3 C10 1.454(5)
C5 C4 1.373(6)
C5 C6 1.496(5)
C20 H20 0.9300
C13 C8 1.414(6)
C13 C12 1.439(6)
C18 H18A 0.9700
C18 H18B 0.9700
C22 C23 1.403(6)
C22 H22 0.9300
N4 O6 1.219(6)
C23 C24 1.385(5)
C23 C29 1.545(6)
C7 C8 1.505(6)
C7 H7A 0.9700
C7 H7B 0.9700
C25 C27 1.504(8)
C25 C26A 1.509(9)
C25 C27A 1.514(8)
C25 C28 1.539(8)
C25 C28A 1.544(8)
C25 C26 1.560(8)
C8 C9 1.376(5)
C6 H6A 0.9700
C6 H6B 0.9700
C12 C11 1.388(5)
C12 C14 1.526(6)
C29 C30A 1.509(9)
C29 C31 1.511(8)
C29 C32A 1.519(8)
C29 C30 1.528(8)
C29 C31A 1.562(8)
C29 C32 1.579(8)
C24 O4 1.393(5)
C16 C14 1.532(6)
C16 H16A 0.9600
C16 H16B 0.9600
C16 H16C 0.9600
C1 C2 1.363(6)
C1 H1 0.9300
C14 C17 1.541(7)
C14 C15 1.550(6)
C10 C11 1.375(6)
C10 C9 1.378(6)
C2 C3 1.354(7)
C2 H2 0.9300
C17 H17A 0.9600
C17 H17B 0.9600
C17 H17C 0.9600
C11 H11 0.9300
C9 H9 0.9300
C4 C3 1.372(6)
C4 H4 0.9300
C34 H34A 0.9600
C34 H34B 0.9600
C34 H34C 0.9600
C15 H15A 0.9600
C15 H15B 0.9600
C15 H15C 0.9600
C26 H26A 0.9600
C26 H26B 0.9600
C26 H26C 0.9600
C3 H3 0.9300
C32 H32A 0.9600
C32 H32B 0.9600
C32 H32C 0.9600
C31 H31A 0.9600
C31 H31B 0.9600
C31 H31C 0.9600
C28 H28A 0.9600
C28 H28B 0.9600
C28 H28C 0.9600
C30 H30A 0.9600
C30 H30B 0.9600
C30 H30C 0.9600
C27 H27A 0.9600
C27 H27B 0.9600
C27 H27C 0.9600
O4 H4A 0.85(5)
O5 C33 1.434(6)
O5 H5 0.865(10)
C33 H33A 0.9600
C33 H33B 0.9600
C33 H33C 0.9600
C32A H32D 0.9600
C32A H32E 0.9600
C32A H32F 0.9600
C31A H31D 0.9600
C31A H31E 0.9600
C31A H31F 0.9600
C30A H30D 0.9600
C30A H30E 0.9600
C30A H30F 0.9600
C27A H27D 0.9600
C27A H27E 0.9600
C27A H27F 0.9600
C28A H28D 0.9600
C28A H28E 0.9600
C28A H28F 0.9600
C26A H26D 0.9600
C26A H26E 0.9600
C26A H26F 0.9600

loop_
_geom_torsion_atom_site_label_1
_geom_torsion_atom_site_label_2
_geom_torsion_atom_site_label_3
_geom_torsion_atom_site_label_4
_geom_torsion
O5 Cu1 O1 C13 -168.6(3)
N2 Cu1 O1 C13 -0.5(3)
O4 Cu1 O1 C13 89.1(3)
C1 N1 C5 C4 0.3(6)
Cu1 N1 C5 C4 174.3(3)
C1 N1 C5 C6 177.2(3)
Cu1 N1 C5 C6 -8.7(4)
C22 C21 C20 C19 -1.5(6)
C25 C21 C20 C19 176.0(4)
C24 C19 C20 C21 1.2(6)
C18 C19 C20 C21 -177.8(3)
Cu1 O1 C13 C8 15.9(6)
Cu1 O1 C13 C12 -164.7(3)
C6 N2 C18 C19 -55.4(4)
C7 N2 C18 C19 -175.4(3)
Cu1 N2 C18 C19 63.5(3)
C20 C19 C18 N2 101.9(4)
C24 C19 C18 N2 -77.1(4)
C20 C21 C22 C23 1.3(6)
C25 C21 C22 C23 -176.3(4)
C21 C22 C23 C24 -0.7(6)
C21 C22 C23 C29 -178.0(4)
C18 N2 C7 C8 -60.1(4)
C6 N2 C7 C8 178.6(3)
Cu1 N2 C7 C8 63.4(4)
C20 C21 C25 C27 116.3(6)
C22 C21 C25 C27 -66.3(6)
C20 C21 C25 C26A -83.3(7)
C22 C21 C25 C26A 94.2(7)
C20 C21 C25 C27A 39.6(8)
C22 C21 C25 C27A -142.9(7)
C20 C21 C25 C28 -121.0(6)
C22 C21 C25 C28 56.4(6)
C20 C21 C25 C28A 158.1(6)
C22 C21 C25 C28A -24.5(7)
C20 C21 C25 C26 -4.2(7)
C22 C21 C25 C26 173.3(5)
O1 C13 C8 C9 179.1(4)
C12 C13 C8 C9 -0.3(6)
O1 C13 C8 C7 7.7(6)
C12 C13 C8 C7 -171.8(4)
N2 C7 C8 C9 136.0(4)
N2 C7 C8 C13 -52.3(5)
C18 N2 C6 C5 90.2(4)
C7 N2 C6 C5 -148.5(3)
Cu1 N2 C6 C5 -32.2(4)
N1 C5 C6 N2 28.1(5)
C4 C5 C6 N2 -155.1(4)
O1 C13 C12 C11 -178.6(4)
C8 C13 C12 C11 0.9(6)
O1 C13 C12 C14 1.6(6)
C8 C13 C12 C14 -178.9(4)
C24 C23 C29 C30A 62.2(8)
C22 C23 C29 C30A -120.7(7)
C24 C23 C29 C31 -94.3(7)
C22 C23 C29 C31 82.8(7)
C24 C23 C29 C32A -63.5(7)
C22 C23 C29 C32A 113.6(6)
C24 C23 C29 C30 141.5(6)
C22 C23 C29 C30 -41.5(7)
C24 C23 C29 C31A -179.1(6)
C22 C23 C29 C31A -2.1(7)
C24 C23 C29 C32 23.9(7)
C22 C23 C29 C32 -159.0(6)
C22 C23 C24 O4 173.6(4)
C29 C23 C24 O4 -9.3(6)
C22 C23 C24 C19 0.3(6)
C29 C23 C24 C19 177.4(4)
C20 C19 C24 C23 -0.6(6)
C18 C19 C24 C23 178.4(3)
C20 C19 C24 O4 -174.3(3)
C18 C19 C24 O4 4.6(5)
C5 N1 C1 C2 -0.1(6)
Cu1 N1 C1 C2 -173.2(3)
C11 C12 C14 C16 122.1(5)
C13 C12 C14 C16 -58.2(5)
C11 C12 C14 C17 -116.7(5)
C13 C12 C14 C17 63.1(5)
C11 C12 C14 C15 1.5(6)
C13 C12 C14 C15 -178.7(4)
O2 N3 C10 C11 -178.3(5)
O3 N3 C10 C11 2.1(6)
O2 N3 C10 C9 -0.3(7)
O3 N3 C10 C9 -179.9(4)
N1 C1 C2 C3 0.1(8)
C9 C10 C11 C12 0.9(7)
N3 C10 C11 C12 178.9(4)
C13 C12 C11 C10 -1.2(6)
C14 C12 C11 C10 178.6(4)
C13 C8 C9 C10 0.1(6)
C7 C8 C9 C10 171.7(4)
C11 C10 C9 C8 -0.3(7)
N3 C10 C9 C8 -178.3(4)
N1 C5 C4 C3 -0.6(7)
C6 C5 C4 C3 -177.2(4)
C1 C2 C3 C4 -0.4(8)
C5 C4 C3 C2 0.6(8)
C23 C24 O4 Cu1 -123.4(3)
C19 C24 O4 Cu1 50.2(4)
